data_4029827
loop_
_publ_author_name
'Liu, Jian'
'Wang, Zheng'
'Levin, Aaron'
'Emge, Thomas J.'
'Rablen, Paul R.'
'Floyd, David M.'
'Knapp, Spencer'

_publ_section_title
;
 N-methylimidazole promotes the reaction of homophthalic anhydride with
 imines.
;
_journal_issue 16
_journal_name_full 'The Journal of organic chemistry'
_journal_page_first 7593
_journal_page_last 7599
_journal_paper_doi 10.1021/jo501316m
_journal_volume 79
_journal_year 2014
_chemical_absolute_configuration ad
_chemical_formula_moiety 'C17 H12 F3 N2 O3, C8 H12 N O, C3 H8 O'
_chemical_formula_sum 'C28 H32 F3 N3 O5'
_chemical_formula_weight 547.57
_chemical_name_systematic
; 
 ? 
;
_space_group_IT_number 4
_symmetry_cell_setting monoclinic
_symmetry_space_group_name_Hall 'P 2yb'
_symmetry_space_group_name_H-M 'P 1 21 1'
_atom_sites_solution_hydrogens geom
_atom_sites_solution_primary direct
_atom_sites_solution_secondary difmap
_audit_creation_method SHELXL-97
_cell_angle_alpha 90.00
_cell_angle_beta 118.149(2)
_cell_angle_gamma 90.00
_cell_formula_units_Z 2
_cell_length_a 12.6288(6)
_cell_length_b 9.4968(5)
_cell_length_c 13.1535(7)
_cell_measurement_reflns_used 3694
_cell_measurement_temperature 100(2)
_cell_measurement_theta_max 62.44
_cell_measurement_theta_min 3.80
_cell_volume 1390.96(13)
_computing_cell_refinement 'Bruker SAINT'
_computing_data_collection 'Bruker APEX2'
_computing_data_reduction 'Bruker SAINT'
_computing_molecular_graphics 'Bruker SHELXTL'
_computing_publication_material 'Bruker SHELXTL'
_computing_structure_refinement 'SHELXL-97 (Sheldrick, 2008)'
_computing_structure_solution 'SHELXS-97 (Sheldrick, 2008)'
_diffrn_ambient_temperature 100(2)
_diffrn_measured_fraction_theta_full 0.954
_diffrn_measured_fraction_theta_max 0.954
_diffrn_measurement_device_type 'Bruker APEX-II CCD'
_diffrn_measurement_method '\f and \w scans'
_diffrn_radiation_monochromator graphite
_diffrn_radiation_source 'fine-focus sealed tube'
_diffrn_radiation_type CuK\a
_diffrn_radiation_wavelength 1.54178
_diffrn_reflns_av_R_equivalents 0.0222
_diffrn_reflns_av_sigmaI/netI 0.0304
_diffrn_reflns_limit_h_max 14
_diffrn_reflns_limit_h_min -14
_diffrn_reflns_limit_k_max 10
_diffrn_reflns_limit_k_min -9
_diffrn_reflns_limit_l_max 13
_diffrn_reflns_limit_l_min -15
_diffrn_reflns_number 7917
_diffrn_reflns_theta_full 64.37
_diffrn_reflns_theta_max 64.37
_diffrn_reflns_theta_min 3.81
_exptl_absorpt_coefficient_mu 0.873
_exptl_absorpt_correction_T_max 0.752
_exptl_absorpt_correction_T_min 0.637
_exptl_absorpt_correction_type multi-scan
_exptl_absorpt_process_details 'Bruker SAINT (SADABS)'
_exptl_crystal_colour colourless
_exptl_crystal_density_diffrn 1.307
_exptl_crystal_density_method 'not measured'
_exptl_crystal_description rod
_exptl_crystal_F_000 576
_exptl_crystal_size_max 0.49
_exptl_crystal_size_mid 0.11
_exptl_crystal_size_min 0.04
_refine_diff_density_max 0.195
_refine_diff_density_min -0.187
_refine_diff_density_rms 0.036
_refine_ls_abs_structure_details 'Flack H D (1983), Acta Cryst. A39, 876-881'
_refine_ls_abs_structure_Flack 0.02(14)
_refine_ls_extinction_method none
_refine_ls_goodness_of_fit_ref 1.005
_refine_ls_hydrogen_treatment mixed
_refine_ls_matrix_type full
_refine_ls_number_parameters 391
_refine_ls_number_reflns 3686
_refine_ls_number_restraints 163
_refine_ls_restrained_S_all 0.984
_refine_ls_R_factor_all 0.0361
_refine_ls_R_factor_gt 0.0343
_refine_ls_shift/su_max 0.003
_refine_ls_shift/su_mean 0.000
_refine_ls_structure_factor_coef Fsqd
_refine_ls_weighting_details 'calc w=1/[\s^2^(Fo^2^)+(0.0300P)^2^+0.7000P] where P=(Fo^2^+2Fc^2^)/3'
_refine_ls_weighting_scheme calc
_refine_ls_wR_factor_gt 0.0763
_refine_ls_wR_factor_ref 0.0773
_reflns_number_gt 3533
_reflns_number_total 3686
_reflns_threshold_expression >2sigma(I)
_cod_data_source_file jo501316m_si_001.cif
_cod_data_source_block (\/D)-10_APE_salt
_cod_depositor_comments
;
The following automatic conversions were performed:

'_symmetry_cell_setting' value 'Monoclinic' changed to 'monoclinic'
according to
/usr/data/users/saulius/crontab/automatic-downloads/rss-feeds/ACS/lib/dictionaries/cif_core.dic
dictionary named 'cif_core.dic' version 2.4.2 from 2011-04-26.

Automatic conversion script
Id: cif_fix_values 2281 2013-09-26 08:29:07Z andrius 

 Adding full bibliography for 4029827--4029828.cif.
;
_cod_original_cell_volume 1390.95(12)
_cod_original_sg_symbol_H-M P2(1)
_cod_database_code 4029827

loop_
_symmetry_equiv_pos_as_xyz
'x, y, z'
'-x, y+1/2, -z'

loop_
_atom_site_label
_atom_site_type_symbol
_atom_site_fract_x
_atom_site_fract_y
_atom_site_fract_z
_atom_site_U_iso_or_equiv
_atom_site_adp_type
_atom_site_occupancy
_atom_site_symmetry_multiplicity
_atom_site_calc_flag
_atom_site_refinement_flags
_atom_site_disorder_assembly
_atom_site_disorder_group
F1 F 0.37044(12) 0.64309(19) 0.14776(13) 0.0407(4) Uani 1 1 d . . .
F2 F 0.29066(13) 0.6549(2) -0.03709(12) 0.0467(4) Uani 1 1 d . . .
F3 F 0.31906(13) 0.84310(18) 0.06239(14) 0.0435(4) Uani 1 1 d . . .
O1 O 0.56558(14) 0.62878(18) 0.44232(14) 0.0263(4) Uani 1 1 d . . .
O2 O 0.56277(15) 0.86148(18) 0.42275(15) 0.0293(4) Uani 1 1 d . . .
O3 O 0.54566(14) 1.00827(17) 0.12641(14) 0.0245(4) Uani 1 1 d . . .
N1 N 0.58140(16) 0.7796(2) 0.18061(15) 0.0192(4) Uani 1 1 d . . .
N2 N 0.85288(19) 0.3939(2) 0.23576(18) 0.0313(5) Uani 1 1 d . . .
C1 C 0.76931(18) 0.8631(2) 0.39782(18) 0.0178(5) Uani 1 1 d . . .
C2 C 0.70555(19) 0.7267(2) 0.38802(18) 0.0172(5) Uani 1 1 d . . .
H2 H 0.7652 0.6569 0.4413 0.021 Uiso 1 1 calc R . .
C3 C 0.6523(2) 0.6694(2) 0.26386(19) 0.0201(5) Uani 1 1 d . . .
H3 H 0.5955 0.5920 0.2567 0.024 Uiso 1 1 calc R . .
C4 C 0.60738(19) 0.9193(3) 0.19856(19) 0.0187(5) Uani 1 1 d . . .
C5 C 0.71754(19) 0.9587(2) 0.30674(19) 0.0180(5) Uani 1 1 d . . .
C6 C 0.7702(2) 1.0891(2) 0.3126(2) 0.0204(5) Uani 1 1 d . . .
H6 H 0.7340 1.1535 0.2503 0.024 Uiso 1 1 calc R . .
C7 C 0.8760(2) 1.1246(3) 0.4104(2) 0.0241(5) Uani 1 1 d . . .
H7 H 0.9122 1.2137 0.4150 0.029 Uiso 1 1 calc R . .
C8 C 0.9287(2) 1.0303(3) 0.5009(2) 0.0227(5) Uani 1 1 d . . .
H8 H 1.0018 1.0543 0.5670 0.027 Uiso 1 1 calc R . .
C9 C 0.87534(19) 0.9010(3) 0.49561(19) 0.0206(5) Uani 1 1 d . . .
H9 H 0.9111 0.8377 0.5589 0.025 Uiso 1 1 calc R . .
C10 C 0.60280(19) 0.7420(3) 0.42148(18) 0.0189(5) Uani 1 1 d . . .
C11 C 0.7477(2) 0.6058(3) 0.23742(19) 0.0213(5) Uani 1 1 d . . .
C12 C 0.7698(2) 0.4619(3) 0.2532(2) 0.0264(6) Uani 1 1 d . . .
H12 H 0.7229 0.4081 0.2781 0.032 Uiso 1 1 calc R . .
C13 C 0.9173(2) 0.4721(3) 0.2007(2) 0.0327(6) Uani 1 1 d . . .
H13 H 0.9764 0.4263 0.1872 0.039 Uiso 1 1 calc R . .
C14 C 0.9033(2) 0.6152(3) 0.1831(2) 0.0332(6) Uani 1 1 d . . .
H14 H 0.9524 0.6664 0.1592 0.040 Uiso 1 1 calc R . .
C15 C 0.8159(2) 0.6838(3) 0.2008(2) 0.0276(6) Uani 1 1 d . . .
H15 H 0.8034 0.7823 0.1880 0.033 Uiso 1 1 calc R . .
C16 C 0.49001(19) 0.7326(3) 0.06726(19) 0.0221(5) Uani 1 1 d . . .
H16A H 0.5142 0.6404 0.0497 0.027 Uiso 1 1 calc R . .
H16B H 0.4852 0.8007 0.0083 0.027 Uiso 1 1 calc R . .
C17 C 0.3676(2) 0.7186(3) 0.0603(2) 0.0278(6) Uani 1 1 d . . .
O4 O 0.29138(15) 0.90132(19) 0.50723(15) 0.0260(4) Uani 1 1 d . . .
H4O H 0.334(3) 0.976(3) 0.526(2) 0.039 Uiso 1 1 d . . .
N3 N 0.39335(18) 0.6396(2) 0.51492(18) 0.0237(4) Uani 1 1 d . . .
H3A H 0.451(2) 0.648(3) 0.499(2) 0.036 Uiso 1 1 d . . .
H3B H 0.388(2) 0.541(3) 0.531(2) 0.036 Uiso 1 1 d . . .
H3C H 0.410(2) 0.696(3) 0.580(2) 0.036 Uiso 1 1 d . . .
C18 C 0.2809(2) 0.6866(3) 0.4136(2) 0.0231(5) Uani 1 1 d . . .
H18A H 0.2107 0.6575 0.4230 0.028 Uiso 1 1 calc R . .
H18B H 0.2741 0.6420 0.3427 0.028 Uiso 1 1 calc R . .
C19 C 0.2821(2) 0.8454(3) 0.4029(2) 0.0257(5) Uani 1 1 d . . .
H19 H 0.3550 0.8734 0.3965 0.031 Uiso 1 1 calc R . .
C20 C 0.1713(2) 0.8964(3) 0.2964(2) 0.0273(6) Uani 1 1 d . . .
C21 C 0.0857(2) 0.9835(3) 0.3025(2) 0.0328(6) Uani 1 1 d . . .
H21 H 0.0946 1.0099 0.3758 0.039 Uiso 1 1 calc R . .
C22 C -0.0124(2) 1.0321(3) 0.2032(2) 0.0399(7) Uani 1 1 d . . .
H22 H -0.0692 1.0928 0.2089 0.048 Uiso 1 1 calc R . .
C23 C -0.0276(3) 0.9925(4) 0.0957(3) 0.0495(9) Uani 1 1 d . . .
H23 H -0.0952 1.0247 0.0276 0.059 Uiso 1 1 calc R . .
C24 C 0.0560(3) 0.9062(4) 0.0889(3) 0.0591(10) Uani 1 1 d . . .
H24 H 0.0461 0.8791 0.0154 0.071 Uiso 1 1 calc R . .
C25 C 0.1544(3) 0.8582(4) 0.1873(2) 0.0467(8) Uani 1 1 d . . .
H25 H 0.2112 0.7986 0.1806 0.056 Uiso 1 1 calc R . .
O5A O 0.4977(9) 0.228(6) 0.245(5) 0.0354(16) Uani 0.316(8) 1 d PDU A 1
H5A H 0.5054 0.1574 0.2110 0.053 Uiso 0.316(8) 1 calc PR A 1
C26A C 0.3718(8) 0.2801(11) 0.1828(9) 0.035(3) Uani 0.316(8) 1 d PDU A 1
H26A H 0.3576 0.3380 0.1140 0.042 Uiso 0.316(8) 1 calc PR A 1
C27A C 0.355(2) 0.366(2) 0.2708(19) 0.048(2) Uani 0.316(8) 1 d PDU A 1
H27A H 0.4303 0.4126 0.3225 0.073 Uiso 0.316(8) 1 calc PR A 1
H27B H 0.3308 0.3032 0.3157 0.073 Uiso 0.316(8) 1 calc PR A 1
H27C H 0.2922 0.4364 0.2312 0.073 Uiso 0.316(8) 1 calc PR A 1
C28A C 0.2933(10) 0.1504(11) 0.1488(12) 0.051(3) Uani 0.316(8) 1 d PDU A 1
H28A H 0.3113 0.0918 0.0976 0.077 Uiso 0.316(8) 1 calc PR A 1
H28B H 0.2087 0.1787 0.1087 0.077 Uiso 0.316(8) 1 calc PR A 1
H28C H 0.3089 0.0967 0.2181 0.077 Uiso 0.316(8) 1 calc PR A 1
O5B O 0.4957(4) 0.242(2) 0.243(2) 0.0354(16) Uani 0.684(8) 1 d PDU A 2
H5B H 0.5055 0.2108 0.1886 0.053 Uiso 0.684(8) 1 calc PR A 2
C26B C 0.3712(4) 0.2126(6) 0.2208(4) 0.0386(13) Uani 0.684(8) 1 d PDU A 2
H26B H 0.3669 0.1195 0.2543 0.046 Uiso 0.684(8) 1 calc PR A 2
C27B C 0.3399(10) 0.3301(8) 0.2788(8) 0.048(2) Uani 0.684(8) 1 d PDU A 2
H27D H 0.3952 0.3286 0.3618 0.073 Uiso 0.684(8) 1 calc PR A 2
H27E H 0.2574 0.3177 0.2657 0.073 Uiso 0.684(8) 1 calc PR A 2
H27F H 0.3467 0.4206 0.2465 0.073 Uiso 0.684(8) 1 calc PR A 2
C28B C 0.2928(5) 0.2124(7) 0.0920(4) 0.0568(18) Uani 0.684(8) 1 d PDU A 2
H28D H 0.3173 0.1354 0.0580 0.085 Uiso 0.684(8) 1 calc PR A 2
H28E H 0.3015 0.3024 0.0602 0.085 Uiso 0.684(8) 1 calc PR A 2
H28F H 0.2088 0.1993 0.0740 0.085 Uiso 0.684(8) 1 calc PR A 2

loop_
_atom_site_aniso_label
_atom_site_aniso_U_11
_atom_site_aniso_U_22
_atom_site_aniso_U_33
_atom_site_aniso_U_23
_atom_site_aniso_U_13
_atom_site_aniso_U_12
F1 0.0281(8) 0.0569(11) 0.0373(9) 0.0104(8) 0.0155(7) -0.0049(7)
F2 0.0246(7) 0.0738(13) 0.0334(9) -0.0171(8) 0.0070(7) -0.0134(8)
F3 0.0333(8) 0.0486(11) 0.0537(10) -0.0011(8) 0.0246(8) 0.0076(8)
O1 0.0285(9) 0.0186(10) 0.0386(10) 0.0047(8) 0.0215(8) -0.0008(8)
O2 0.0325(9) 0.0162(10) 0.0504(12) -0.0025(8) 0.0287(9) -0.0013(7)
O3 0.0260(8) 0.0217(10) 0.0230(9) 0.0059(7) 0.0094(7) 0.0026(7)
N1 0.0195(10) 0.0177(12) 0.0186(10) -0.0014(8) 0.0076(8) 0.0005(8)
N2 0.0376(12) 0.0275(13) 0.0311(12) -0.0007(10) 0.0181(10) 0.0092(10)
C1 0.0175(11) 0.0188(14) 0.0211(12) -0.0027(10) 0.0123(10) 0.0015(9)
C2 0.0173(10) 0.0153(13) 0.0185(11) 0.0028(9) 0.0079(9) 0.0026(9)
C3 0.0211(11) 0.0144(13) 0.0255(12) -0.0004(9) 0.0114(10) -0.0021(10)
C4 0.0208(11) 0.0215(15) 0.0174(12) 0.0005(10) 0.0119(10) 0.0008(10)
C5 0.0188(11) 0.0156(13) 0.0228(12) 0.0000(9) 0.0126(9) 0.0003(9)
C6 0.0239(12) 0.0170(13) 0.0225(12) -0.0002(9) 0.0128(10) 0.0002(10)
C7 0.0256(12) 0.0188(14) 0.0331(13) -0.0040(11) 0.0181(11) -0.0057(11)
C8 0.0149(11) 0.0298(15) 0.0237(13) -0.0075(11) 0.0092(10) -0.0056(10)
C9 0.0188(11) 0.0261(14) 0.0185(12) 0.0020(10) 0.0103(10) 0.0043(10)
C10 0.0196(11) 0.0176(13) 0.0201(11) -0.0017(9) 0.0099(9) -0.0006(10)
C11 0.0234(12) 0.0199(14) 0.0180(12) -0.0012(10) 0.0075(10) 0.0010(10)
C12 0.0317(13) 0.0237(15) 0.0251(13) -0.0013(10) 0.0146(11) 0.0020(11)
C13 0.0356(14) 0.0406(18) 0.0276(14) 0.0010(12) 0.0195(12) 0.0156(13)
C14 0.0384(15) 0.0351(18) 0.0364(15) 0.0044(12) 0.0262(12) 0.0032(13)
C15 0.0329(13) 0.0231(15) 0.0335(14) 0.0020(11) 0.0212(11) 0.0039(11)
C16 0.0211(11) 0.0259(14) 0.0189(11) -0.0018(10) 0.0091(9) -0.0020(10)
C17 0.0217(12) 0.0338(17) 0.0242(13) -0.0022(11) 0.0077(10) -0.0013(11)
O4 0.0281(9) 0.0181(10) 0.0349(10) -0.0025(8) 0.0173(8) -0.0007(7)
N3 0.0272(11) 0.0176(12) 0.0329(12) 0.0003(9) 0.0197(10) -0.0003(9)
C18 0.0231(12) 0.0225(14) 0.0252(13) -0.0029(10) 0.0125(10) -0.0020(10)
C19 0.0230(12) 0.0253(14) 0.0354(14) 0.0024(11) 0.0194(11) 0.0004(11)
C20 0.0262(13) 0.0289(15) 0.0344(14) 0.0047(11) 0.0205(11) 0.0011(11)
C21 0.0301(14) 0.0343(17) 0.0363(15) -0.0011(12) 0.0176(12) 0.0030(12)
C22 0.0271(14) 0.049(2) 0.0455(18) 0.0071(14) 0.0185(13) 0.0121(13)
C23 0.0368(16) 0.075(3) 0.0393(17) 0.0221(16) 0.0201(13) 0.0177(16)
C24 0.063(2) 0.094(3) 0.0321(17) 0.0186(17) 0.0317(16) 0.030(2)
C25 0.0443(17) 0.069(2) 0.0401(17) 0.0163(16) 0.0304(14) 0.0264(16)
O5A 0.0342(10) 0.032(5) 0.0355(12) -0.004(3) 0.0130(9) 0.0050(10)
C26A 0.033(5) 0.034(6) 0.029(5) 0.004(4) 0.007(4) 0.008(4)
C27A 0.048(3) 0.057(5) 0.045(2) -0.002(3) 0.0251(19) 0.012(3)
C28A 0.041(5) 0.051(7) 0.056(7) -0.029(6) 0.018(5) -0.013(5)
O5B 0.0342(10) 0.032(5) 0.0355(12) -0.004(3) 0.0130(9) 0.0050(10)
C26B 0.036(2) 0.032(3) 0.040(3) 0.004(2) 0.012(2) 0.004(2)
C27B 0.048(3) 0.057(5) 0.045(2) -0.002(3) 0.0251(19) 0.012(3)
C28B 0.040(3) 0.077(5) 0.040(3) -0.009(3) 0.008(2) 0.015(3)

loop_
_atom_type_symbol
_atom_type_description
_atom_type_scat_dispersion_real
_atom_type_scat_dispersion_imag
_atom_type_scat_source
C C 0.0181 0.0091 'International Tables Vol C Tables 4.2.6.8 and 6.1.1.4'
H H 0.0000 0.0000 'International Tables Vol C Tables 4.2.6.8 and 6.1.1.4'
N N 0.0311 0.0180 'International Tables Vol C Tables 4.2.6.8 and 6.1.1.4'
O O 0.0492 0.0322 'International Tables Vol C Tables 4.2.6.8 and 6.1.1.4'
F F 0.0727 0.0534 'International Tables Vol C Tables 4.2.6.8 and 6.1.1.4'

loop_
_geom_angle_atom_site_label_1
_geom_angle_atom_site_label_2
_geom_angle_atom_site_label_3
_geom_angle
C4 N1 C16 119.05(19)
C4 N1 C3 123.47(19)
C16 N1 C3 116.89(19)
C13 N2 C12 116.4(2)
C5 C1 C9 118.7(2)
C5 C1 C2 118.25(19)
C9 C1 C2 123.0(2)
C1 C2 C3 110.15(18)
C1 C2 C10 112.32(18)
C3 C2 C10 109.00(17)
C1 C2 H2 108.4
C3 C2 H2 108.4
C10 C2 H2 108.4
N1 C3 C11 112.29(18)
N1 C3 C2 110.20(18)
C11 C3 C2 112.54(18)
N1 C3 H3 107.2
C11 C3 H3 107.2
C2 C3 H3 107.2
O3 C4 N1 121.4(2)
O3 C4 C5 121.8(2)
N1 C4 C5 116.7(2)
C6 C5 C1 120.9(2)
C6 C5 C4 118.8(2)
C1 C5 C4 120.2(2)
C7 C6 C5 119.6(2)
C7 C6 H6 120.2
C5 C6 H6 120.2
C8 C7 C6 120.1(2)
C8 C7 H7 119.9
C6 C7 H7 119.9
C7 C8 C9 120.3(2)
C7 C8 H8 119.9
C9 C8 H8 119.9
C8 C9 C1 120.4(2)
C8 C9 H9 119.8
C1 C9 H9 119.8
O2 C10 O1 125.6(2)
O2 C10 C2 119.0(2)
O1 C10 C2 115.4(2)
C15 C11 C12 117.6(2)
C15 C11 C3 123.7(2)
C12 C11 C3 118.6(2)
N2 C12 C11 124.5(2)
N2 C12 H12 117.7
C11 C12 H12 117.7
N2 C13 C14 123.9(2)
N2 C13 H13 118.1
C14 C13 H13 118.1
C13 C14 C15 118.8(2)
C13 C14 H14 120.6
C15 C14 H14 120.6
C11 C15 C14 118.7(2)
C11 C15 H15 120.6
C14 C15 H15 120.6
N1 C16 C17 112.48(19)
N1 C16 H16A 109.1
C17 C16 H16A 109.1
N1 C16 H16B 109.1
C17 C16 H16B 109.1
H16A C16 H16B 107.8
F2 C17 F3 106.70(19)
F2 C17 F1 107.1(2)
F3 C17 F1 106.3(2)
F2 C17 C16 111.08(19)
F3 C17 C16 112.8(2)
F1 C17 C16 112.49(19)
C19 O4 H4O 110(2)
C18 N3 H3A 108.7(18)
C18 N3 H3B 110.3(16)
H3A N3 H3B 108(3)
C18 N3 H3C 110.7(17)
H3A N3 H3C 108(2)
H3B N3 H3C 111(2)
N3 C18 C19 109.6(2)
N3 C18 H18A 109.7
C19 C18 H18A 109.7
N3 C18 H18B 109.7
C19 C18 H18B 109.7
H18A C18 H18B 108.2
O4 C19 C18 106.34(19)
O4 C19 C20 113.1(2)
C18 C19 C20 111.0(2)
O4 C19 H19 108.8
C18 C19 H19 108.8
C20 C19 H19 108.8
C21 C20 C25 117.9(2)
C21 C20 C19 122.6(2)
C25 C20 C19 119.5(2)
C22 C21 C20 121.0(3)
C22 C21 H21 119.5
C20 C21 H21 119.5
C23 C22 C21 120.2(3)
C23 C22 H22 119.9
C21 C22 H22 119.9
C24 C23 C22 119.2(3)
C24 C23 H23 120.4
C22 C23 H23 120.4
C23 C24 C25 121.1(3)
C23 C24 H24 119.5
C25 C24 H24 119.5
C24 C25 C20 120.7(3)
C24 C25 H25 119.7
C20 C25 H25 119.7
O5A C26A C27A 104.9(12)
O5A C26A C28A 106.1(19)
C27A C26A C28A 110.7(10)
O5A C26A H26A 111.6
C27A C26A H26A 111.6
C28A C26A H26A 111.6
C26A C27A H27A 109.5
C26A C27A H27B 109.5
H27A C27A H27B 109.5
C26A C27A H27C 109.5
H27A C27A H27C 109.5
H27B C27A H27C 109.5
C26A C28A H28A 109.5
C26A C28A H28B 109.5
H28A C28A H28B 109.5
C26A C28A H28C 109.5
H28A C28A H28C 109.5
H28B C28A H28C 109.5
C26B O5B H5B 109.5
O5B C26B C27B 105.4(5)
O5B C26B C28B 107.2(12)
C27B C26B C28B 112.4(6)
O5B C26B H26B 110.6
C27B C26B H26B 110.6
C28B C26B H26B 110.6
C26B C27B H27D 109.5
C26B C27B H27E 109.5
H27D C27B H27E 109.5
C26B C27B H27F 109.5
H27D C27B H27F 109.5
H27E C27B H27F 109.5
C26B C28B H28D 109.5
C26B C28B H28E 109.5
H28D C28B H28E 109.5
C26B C28B H28F 109.5
H28D C28B H28F 109.5
H28E C28B H28F 109.5

loop_
_geom_bond_atom_site_label_1
_geom_bond_atom_site_label_2
_geom_bond_distance
F1 C17 1.342(3)
F2 C17 1.333(3)
F3 C17 1.338(3)
O1 C10 1.254(3)
O2 C10 1.246(3)
O3 C4 1.235(3)
N1 C4 1.360(3)
N1 C16 1.460(3)
N1 C3 1.473(3)
N2 C13 1.334(4)
N2 C12 1.341(3)
C1 C5 1.396(3)
C1 C9 1.397(3)
C1 C2 1.498(3)
C2 C3 1.542(3)
C2 C10 1.561(3)
C2 H2 1.0000
C3 C11 1.528(3)
C3 H3 1.0000
C4 C5 1.494(3)
C5 C6 1.390(3)
C6 C7 1.390(3)
C6 H6 0.9500
C7 C8 1.384(3)
C7 H7 0.9500
C8 C9 1.387(3)
C8 H8 0.9500
C9 H9 0.9500
C11 C15 1.384(3)
C11 C12 1.391(3)
C12 H12 0.9500
C13 C14 1.377(4)
C13 H13 0.9500
C14 C15 1.393(3)
C14 H14 0.9500
C15 H15 0.9500
C16 C17 1.510(3)
C16 H16A 0.9900
C16 H16B 0.9900
O4 C19 1.424(3)
O4 H4O 0.86(3)
N3 C18 1.485(3)
N3 H3A 0.85(3)
N3 H3B 0.97(3)
N3 H3C 0.94(3)
C18 C19 1.516(4)
C18 H18A 0.9900
C18 H18B 0.9900
C19 C20 1.518(3)
C19 H19 1.0000
C20 C21 1.392(4)
C20 C25 1.396(4)
C21 C22 1.389(4)
C21 H21 0.9500
C22 C23 1.385(4)
C22 H22 0.9500
C23 C24 1.373(4)
C23 H23 0.9500
C24 C25 1.382(4)
C24 H24 0.9500
C25 H25 0.9500
O5A C26A 1.487(18)
O5A H5A 0.8400
C26A C27A 1.510(9)
C26A C28A 1.510(9)
C26A H26A 1.0000
C27A H27A 0.9800
C27A H27B 0.9800
C27A H27C 0.9800
C28A H28A 0.9800
C28A H28B 0.9800
C28A H28C 0.9800
O5B C26B 1.483(15)
O5B H5B 0.8400
C26B C27B 1.506(6)
C26B C28B 1.507(6)
C26B H26B 1.0000
C27B H27D 0.9800
C27B H27E 0.9800
C27B H27F 0.9800
C28B H28D 0.9800
C28B H28E 0.9800
C28B H28F 0.9800

loop_
_geom_hbond_atom_site_label_D
_geom_hbond_atom_site_label_H
_geom_hbond_atom_site_label_A
_geom_hbond_distance_DH
_geom_hbond_distance_HA
_geom_hbond_distance_DA
_geom_hbond_angle_DHA
_geom_hbond_site_symmetry_A
O4 H4O O1 0.86(3) 1.83(3) 2.690(2) 173(3) 2_656
N3 H3A O1 0.85(3) 1.92(3) 2.759(2) 166(3) .
N3 H3B O2 0.97(3) 1.82(3) 2.743(3) 158(2) 2_646
N3 H3C O5A 0.94(3) 2.05(7) 2.91(7) 150(3) 2_656
O5A H5A O3 0.84 2.01 2.84(3) 169.8 1_545
N3 H3C O5B 0.94(3) 2.10(4) 2.97(3) 153(3) 2_656
O5B H5B O3 0.84 2.24 2.934(12) 140.0 1_545

loop_
_geom_torsion_atom_site_label_1
_geom_torsion_atom_site_label_2
_geom_torsion_atom_site_label_3
_geom_torsion_atom_site_label_4
_geom_torsion
C5 C1 C2 C3 39.7(3)
C9 C1 C2 C3 -142.9(2)
C5 C1 C2 C10 -82.0(2)
C9 C1 C2 C10 95.4(2)
C4 N1 C3 C11 -94.8(3)
C16 N1 C3 C11 76.2(2)
C4 N1 C3 C2 31.5(3)
C16 N1 C3 C2 -157.45(18)
C1 C2 C3 N1 -50.9(2)
C10 C2 C3 N1 72.8(2)
C1 C2 C3 C11 75.3(2)
C10 C2 C3 C11 -161.05(19)
C16 N1 C4 O3 9.1(3)
C3 N1 C4 O3 179.9(2)
C16 N1 C4 C5 -167.84(19)
C3 N1 C4 C5 3.0(3)
C9 C1 C5 C6 0.1(3)
C2 C1 C5 C6 177.64(19)
C9 C1 C5 C4 177.11(19)
C2 C1 C5 C4 -5.4(3)
O3 C4 C5 C6 -17.8(3)
N1 C4 C5 C6 159.2(2)
O3 C4 C5 C1 165.2(2)
N1 C4 C5 C1 -17.9(3)
C1 C5 C6 C7 0.2(3)
C4 C5 C6 C7 -176.8(2)
C5 C6 C7 C8 0.3(3)
C6 C7 C8 C9 -1.1(3)
C7 C8 C9 C1 1.5(3)
C5 C1 C9 C8 -1.0(3)
C2 C1 C9 C8 -178.3(2)
C1 C2 C10 O2 18.3(3)
C3 C2 C10 O2 -104.0(2)
C1 C2 C10 O1 -163.40(19)
C3 C2 C10 O1 74.2(2)
N1 C3 C11 C15 39.9(3)
C2 C3 C11 C15 -85.1(3)
N1 C3 C11 C12 -141.6(2)
C2 C3 C11 C12 93.4(3)
C13 N2 C12 C11 -0.1(4)
C15 C11 C12 N2 0.2(4)
C3 C11 C12 N2 -178.4(2)
C12 N2 C13 C14 0.5(4)
N2 C13 C14 C15 -1.0(4)
C12 C11 C15 C14 -0.7(3)
C3 C11 C15 C14 177.8(2)
C13 C14 C15 C11 1.1(4)
C4 N1 C16 C17 -94.7(3)
C3 N1 C16 C17 93.8(2)
N1 C16 C17 F2 -170.2(2)
N1 C16 C17 F3 70.1(3)
N1 C16 C17 F1 -50.2(3)
N3 C18 C19 O4 -59.7(2)
N3 C18 C19 C20 176.99(18)
O4 C19 C20 C21 -2.9(3)
C18 C19 C20 C21 116.5(3)
O4 C19 C20 C25 175.6(2)
C18 C19 C20 C25 -65.0(3)
C25 C20 C21 C22 -0.8(4)
C19 C20 C21 C22 177.7(3)
C20 C21 C22 C23 1.1(5)
C21 C22 C23 C24 -0.8(5)
C22 C23 C24 C25 0.2(6)
C23 C24 C25 C20 0.0(6)
C21 C20 C25 C24 0.3(5)
C19 C20 C25 C24 -178.3(3)
